data_1525790
loop_
_publ_author_name
'Choi, I.-K.'
'Cho, B.J.'
'Paik, J.H.'
'Byun Jae Dong'
'Nahm, S.'
'Lee, H.-J.'
'Park, H.-M.'
'Kim, J.S.'
'Ahn, B.G.'

_publ_section_title
;
 Crystal structure of La (Mg2/3 Nb1/3) O3 ceramics
;
_journal_name_full 'Materials Research Bulletin'
_journal_page_first 921
_journal_page_last 928
_journal_volume 35
_journal_year 2000
_chemical_formula_sum 'La0.93 Mg0.748 Nb0.352 O3'
_chemical_name_systematic 'La0.93 (Mg0.748 Nb0.352) O3'
_space_group_IT_number 14
_symmetry_space_group_name_Hall '-P 2yn'
_symmetry_space_group_name_H-M 'P 1 21/n 1'
_cell_angle_alpha 90
_cell_angle_beta 89.95
_cell_angle_gamma 90
_cell_formula_units_Z 4
_cell_length_a 5.6052
_cell_length_b 5.6482
_cell_length_c 7.9414
_cell_volume 251.419
_citation_journal_id_ASTM MRBUAC
_cod_data_source_file Choi_MRBUAC_2000_334.cif
_cod_data_source_block La0.93Mg0.748Nb0.352O3
_cod_original_sg_symbol_Hall '-P 2ybc (x-z,y,z)'
_cod_database_code 1525790

loop_
_symmetry_equiv_pos_as_xyz
x,y,z
-x+1/2,y+1/2,-z+1/2
-x,-y,-z
x-1/2,-y-1/2,z-1/2

loop_
_atom_site_label
_atom_site_type_symbol
_atom_site_fract_x
_atom_site_fract_y
_atom_site_fract_z
_atom_site_occupancy
_atom_site_U_iso_or_equiv
Mg2 Mg+2 0 0.5 0 0.53 0.0
Nb1 Nb+5 0.5 0 0 0.0344 0.0
O2 O-2 0.2187 0.777 0.0343 1 0.0
Mg1 Mg+2 0.5 0 0 0.9654 0.0
Nb2 Nb+5 0 0.5 0 0.6698 0.0
La1 La+3 0.4899 0.5326 0.25 0.9298 0.0
O1 O-2 0.2668 0.2898 0.0668 1 0.0
O3 O-2 0.5701 0.9803 0.2597 1 0.0
